data_7227430
loop_
_publ_author_name
'Zhang, Xia'
'Zhang, Tianyong'
'Li, Bin'
'Zhang, Guanghui'
'Hai, Li'
'Ma, Xiaoyuan'
'Wu, Wubin'

_publ_section_title
;
 Direct synthesis of phenol by novel [FeFe]-hydrogenase model complexes as
 catalysts of benzene hydroxylation with H2O2
;
_journal_issue 5
_journal_name_full 'RSC Adv.'
_journal_page_first 2934
_journal_paper_doi 10.1039/C6RA27831K
_journal_volume 7
_journal_year 2017
_chemical_formula_sum 'C27 H23 Fe2 O5 P S2'
_chemical_formula_weight 634.24
_chemical_name_systematic
; 
 ? 
;
_space_group_IT_number 2
_symmetry_cell_setting triclinic
_symmetry_space_group_name_Hall '-P 1'
_symmetry_space_group_name_H-M 'P -1'
_atom_sites_solution_hydrogens geom
_atom_sites_solution_primary direct
_atom_sites_solution_secondary difmap
_audit_creation_method SHELXL-97
_audit_update_record
;
2016-09-01 deposited with the CCDC.
2017-01-13 downloaded from the CCDC.
;
_cell_angle_alpha 96.013(3)
_cell_angle_beta 93.089(4)
_cell_angle_gamma 111.076(5)
_cell_formula_units_Z 2
_cell_length_a 9.846(2)
_cell_length_b 11.197(2)
_cell_length_c 13.562(2)
_cell_measurement_reflns_used 4940
_cell_measurement_temperature 113(2)
_cell_measurement_theta_max 27.5
_cell_measurement_theta_min 3.0
_cell_volume 1380.7(4)
_computing_cell_refinement 'CrystalClear-SM Expert 2.1 b42'
_computing_data_collection 'CrystalClear-SM Expert 2.1 b42 (Rigaku, 2015)'
_computing_data_reduction 'CrystalClear-SM Expert 2.1 b42'
_computing_molecular_graphics 'CrystalStructure 4.1'
_computing_publication_material 'CrystalStructure 4.1 (Rigaku, 2014)'
_computing_structure_refinement 'SHELXL-97 (Sheldrick, 1997)'
_computing_structure_solution 'SHELXS-97 (Sheldrick, 1990)'
_diffrn_ambient_temperature 113(2)
_diffrn_detector_area_resol_mean 5.814
_diffrn_measured_fraction_theta_full 0.989
_diffrn_measured_fraction_theta_max 0.989
_diffrn_measurement_device_type 'Rigaku XtaLAB P200'
_diffrn_measurement_method '\w and \f scans'
_diffrn_radiation_monochromator multilayer
_diffrn_radiation_source 'rotating anode'
_diffrn_radiation_type MoK\a
_diffrn_radiation_wavelength 0.71073
_diffrn_reflns_av_R_equivalents 0.0332
_diffrn_reflns_av_sigmaI/netI 0.0260
_diffrn_reflns_limit_h_max 11
_diffrn_reflns_limit_h_min -11
_diffrn_reflns_limit_k_max 13
_diffrn_reflns_limit_k_min -13
_diffrn_reflns_limit_l_max 16
_diffrn_reflns_limit_l_min -15
_diffrn_reflns_number 15297
_diffrn_reflns_theta_full 25.02
_diffrn_reflns_theta_max 25.02
_diffrn_reflns_theta_min 3.04
_diffrn_standards_decay_% 0
_diffrn_standards_interval_count 0
_diffrn_standards_interval_time 0
_diffrn_standards_number 0
_exptl_absorpt_coefficient_mu 1.295
_exptl_absorpt_correction_T_max 0.8728
_exptl_absorpt_correction_T_min 0.7817
_exptl_absorpt_correction_type multi-scan
_exptl_absorpt_process_details 'REQAB (Rigaku, 1998)'
_exptl_crystal_colour Colorless
_exptl_crystal_density_diffrn 1.525
_exptl_crystal_density_method 'not measured'
_exptl_crystal_description Prism
_exptl_crystal_F_000 648
_exptl_crystal_size_max 0.20
_exptl_crystal_size_mid 0.12
_exptl_crystal_size_min 0.11
_refine_diff_density_max 2.553
_refine_diff_density_min -1.122
_refine_diff_density_rms 0.168
_refine_ls_extinction_method none
_refine_ls_goodness_of_fit_ref 1.076
_refine_ls_hydrogen_treatment constr
_refine_ls_matrix_type full
_refine_ls_number_parameters 389
_refine_ls_number_reflns 4823
_refine_ls_number_restraints 186
_refine_ls_restrained_S_all 1.136
_refine_ls_R_factor_all 0.0642
_refine_ls_R_factor_gt 0.0618
_refine_ls_shift/su_max 0.000
_refine_ls_shift/su_mean 0.000
_refine_ls_structure_factor_coef Fsqd
_refine_ls_weighting_details 'calc w=1/[\s^2^(Fo^2^)+(0.0848P)^2^+6.2727P] where P=(Fo^2^+2Fc^2^)/3'
_refine_ls_weighting_scheme calc
_refine_ls_wR_factor_gt 0.1701
_refine_ls_wR_factor_ref 0.1749
_reflns_number_gt 4567
_reflns_number_total 4823
_reflns_threshold_expression >2sigma(I)
_cod_data_source_file c6ra27831k2.cif
_cod_data_source_block shelx
_cod_depositor_comments
;
The following automatic conversions were performed:

'_symmetry_cell_setting' value 'Triclinic' changed to 'triclinic'
according to
/usr/data/users/saulius/crontab/automatic-downloads/rss-feeds/RSC/lib/dictionaries/cif_core.dic
dictionary named 'cif_core.dic' version 2.4.2 from 2011-04-26.

'_exptl_absorpt_correction_type' value 'MULTI-SCAN' changed to
'multi-scan' according to
/usr/data/users/saulius/crontab/automatic-downloads/rss-feeds/RSC/lib/dictionaries/cif_core.dic
dictionary named 'cif_core.dic' version 2.4.2 from 2011-04-26.

'_refine_ls_hydrogen_treatment' value 'CONSTR' changed to 'constr'
according to
/usr/data/users/saulius/crontab/automatic-downloads/rss-feeds/RSC/lib/dictionaries/cif_core.dic
dictionary named 'cif_core.dic' version 2.4.2 from 2011-04-26.

Automatic conversion script
Id: cif_fix_values 4268 2015-11-12 08:31:59Z antanas 
;
_cod_original_cell_volume 1380.8(5)
_cod_original_sg_symbol_H-M P-1
_cod_database_code 7227430

loop_
_symmetry_equiv_pos_as_xyz
'x, y, z'
'-x, -y, -z'

loop_
_atom_site_label
_atom_site_type_symbol
_atom_site_fract_x
_atom_site_fract_y
_atom_site_fract_z
_atom_site_U_iso_or_equiv
_atom_site_adp_type
_atom_site_occupancy
_atom_site_symmetry_multiplicity
_atom_site_calc_flag
_atom_site_refinement_flags
_atom_site_disorder_assembly
_atom_site_disorder_group
Fe1 Fe 0.28988(9) 0.70443(8) 0.08498(6) 0.0367(3) Uani 1 1 d D . .
Fe2 Fe 0.43362(7) 0.71323(7) 0.24617(5) 0.0266(2) Uani 1 1 d D A .
P1 P 0.63734(13) 0.77370(11) 0.35163(9) 0.0240(3) Uani 1 1 d . . .
O1 O 0.0868(6) 0.4343(5) 0.0686(5) 0.0694(15) Uani 1 1 d . . .
O2 O 0.2813(7) 0.7638(5) -0.1220(3) 0.0683(15) Uani 1 1 d . . .
O3 O 0.0687(6) 0.8037(5) 0.1535(4) 0.0608(13) Uani 1 1 d . . .
O4 O 0.2693(4) 0.8049(4) 0.3886(3) 0.0382(9) Uani 1 1 d . A .
O5 O 0.2880(5) 0.4477(4) 0.2864(4) 0.0506(11) Uani 1 1 d . A .
C1 C 0.1666(7) 0.5391(7) 0.0730(5) 0.0498(16) Uani 1 1 d . A .
C2 C 0.2840(7) 0.7398(7) -0.0414(5) 0.0502(16) Uani 1 1 d . A .
C3 C 0.1529(7) 0.7636(6) 0.1271(4) 0.0420(14) Uani 1 1 d . A .
C4 C 0.3356(6) 0.7705(5) 0.3337(4) 0.0276(10) Uani 1 1 d . . .
C5 C 0.3495(6) 0.5532(5) 0.2726(4) 0.0346(12) Uani 1 1 d . . .
S1 S 0.4601(2) 0.8898(2) 0.16483(13) 0.0234(5) Uani 0.783(7) 1 d PDU A 1
S2 S 0.4822(2) 0.6449(2) 0.09486(15) 0.0296(5) Uani 0.783(7) 1 d PDU A 1
C6 C 0.6167(7) 0.9078(6) 0.0922(5) 0.0299(14) Uani 0.783(7) 1 d PDU A 1
H6A H 0.6013 0.9419 0.0298 0.036 Uiso 0.783(7) 1 calc PR A 1
H6B H 0.7063 0.9715 0.1308 0.036 Uiso 0.783(7) 1 calc PR A 1
C7 C 0.6393(8) 0.7803(7) 0.0662(5) 0.0422(16) Uani 0.783(7) 1 d PDU A 1
H7A H 0.7262 0.7841 0.1100 0.051 Uiso 0.783(7) 1 calc PR A 1
C8 C 0.6686(9) 0.7523(9) -0.0408(6) 0.055(2) Uani 0.783(7) 1 d PDU A 1
H8A H 0.5905 0.7589 -0.0865 0.067 Uiso 0.783(7) 1 calc PR A 1
H8B H 0.6674 0.6633 -0.0533 0.067 Uiso 0.783(7) 1 calc PR A 1
C9 C 0.8184(10) 0.8490(10) -0.0612(8) 0.065(2) Uani 0.783(7) 1 d PDU A 1
H9A H 0.8346 0.8311 -0.1310 0.097 Uiso 0.783(7) 1 calc PR A 1
H9B H 0.8959 0.8400 -0.0177 0.097 Uiso 0.783(7) 1 calc PR A 1
H9C H 0.8199 0.9372 -0.0480 0.097 Uiso 0.783(7) 1 calc PR A 1
S2' S 0.4896(9) 0.8651(7) 0.1564(6) 0.032(2) Uani 0.217(7) 1 d PDU A 2
S1' S 0.4688(10) 0.6046(10) 0.1097(6) 0.042(2) Uani 0.217(7) 1 d PDU A 2
C6' C 0.627(2) 0.712(2) 0.059(2) 0.047(3) Uani 0.217(7) 1 d PDU A 2
H6'A H 0.7161 0.6965 0.0809 0.056 Uiso 0.217(7) 1 calc PR A 2
H6'B H 0.6133 0.6970 -0.0150 0.056 Uiso 0.217(7) 1 calc PR A 2
C7' C 0.645(2) 0.853(2) 0.0959(17) 0.041(3) Uani 0.217(7) 1 d PDU A 2
H7'A H 0.7347 0.8923 0.1444 0.049 Uiso 0.217(7) 1 calc PR A 2
C8' C 0.670(3) 0.926(3) 0.0049(18) 0.046(4) Uani 0.217(7) 1 d PDU A 2
H8'A H 0.6746 1.0148 0.0249 0.055 Uiso 0.217(7) 1 calc PR A 2
H8'B H 0.5850 0.8828 -0.0459 0.055 Uiso 0.217(7) 1 calc PR A 2
C9' C 0.811(3) 0.931(4) -0.042(3) 0.070(7) Uani 0.217(7) 1 d PDU A 2
H9'A H 0.8625 1.0180 -0.0583 0.105 Uiso 0.217(7) 1 calc PR A 2
H9'B H 0.7862 0.8685 -0.1025 0.105 Uiso 0.217(7) 1 calc PR A 2
H9'C H 0.8744 0.9094 0.0059 0.105 Uiso 0.217(7) 1 calc PR A 2
C10 C 0.5988(5) 0.7793(5) 0.4824(4) 0.0253(10) Uani 1 1 d . A .
C11 C 0.4977(6) 0.6690(5) 0.5117(4) 0.0340(12) Uani 1 1 d . . .
H11A H 0.4524 0.5942 0.4642 0.041 Uiso 1 1 calc R A .
C12 C 0.4622(6) 0.6666(6) 0.6094(5) 0.0403(13) Uani 1 1 d . A .
H12A H 0.3937 0.5903 0.6286 0.048 Uiso 1 1 calc R . .
C13 C 0.5266(6) 0.7754(6) 0.6788(4) 0.0378(13) Uani 1 1 d . . .
H13A H 0.5016 0.7746 0.7455 0.045 Uiso 1 1 calc R A .
C14 C 0.6282(6) 0.8860(5) 0.6507(4) 0.0344(12) Uani 1 1 d . A .
H14A H 0.6728 0.9608 0.6982 0.041 Uiso 1 1 calc R . .
C15 C 0.6649(6) 0.8877(5) 0.5530(4) 0.0291(11) Uani 1 1 d . . .
H15A H 0.7355 0.9632 0.5344 0.035 Uiso 1 1 calc R A .
C16 C 0.7671(5) 0.9358(4) 0.3418(3) 0.0237(10) Uani 1 1 d . A .
C17 C 0.9060(6) 0.9576(5) 0.3132(4) 0.0310(11) Uani 1 1 d . . .
H17A H 0.9397 0.8880 0.3044 0.037 Uiso 1 1 calc R A .
C18 C 0.9963(6) 1.0803(5) 0.2974(4) 0.0374(12) Uani 1 1 d . A .
H18A H 1.0914 1.0940 0.2777 0.045 Uiso 1 1 calc R . .
C19 C 0.9490(6) 1.1823(5) 0.3101(4) 0.0367(12) Uani 1 1 d . . .
H19A H 1.0106 1.2659 0.2982 0.044 Uiso 1 1 calc R A .
C20 C 0.8103(6) 1.1621(5) 0.3403(4) 0.0302(11) Uani 1 1 d . A .
H20A H 0.7782 1.2325 0.3507 0.036 Uiso 1 1 calc R . .
C21 C 0.7193(5) 1.0399(5) 0.3553(3) 0.0251(10) Uani 1 1 d . . .
H21A H 0.6242 1.0263 0.3748 0.030 Uiso 1 1 calc R A .
C22 C 0.7541(5) 0.6768(5) 0.3485(4) 0.0296(11) Uani 1 1 d . A .
C23 C 0.7568(6) 0.6012(5) 0.2609(4) 0.0359(12) Uani 1 1 d . . .
H23A H 0.6927 0.5940 0.2039 0.043 Uiso 1 1 calc R A .
C24 C 0.8536(7) 0.5361(5) 0.2570(5) 0.0441(15) Uani 1 1 d . A .
H24A H 0.8554 0.4849 0.1970 0.053 Uiso 1 1 calc R . .
C25 C 0.9460(6) 0.5453(5) 0.3387(6) 0.0466(16) Uani 1 1 d . . .
H25A H 1.0119 0.5007 0.3353 0.056 Uiso 1 1 calc R A .
C26 C 0.9435(7) 0.6198(6) 0.4267(6) 0.0469(15) Uani 1 1 d . A .
H26A H 1.0075 0.6258 0.4835 0.056 Uiso 1 1 calc R . .
C27 C 0.8474(6) 0.6856(5) 0.4318(5) 0.0409(13) Uani 1 1 d . . .
H27A H 0.8458 0.7365 0.4920 0.049 Uiso 1 1 calc R A .

loop_
_atom_site_aniso_label
_atom_site_aniso_U_11
_atom_site_aniso_U_22
_atom_site_aniso_U_33
_atom_site_aniso_U_23
_atom_site_aniso_U_13
_atom_site_aniso_U_12
Fe1 0.0311(4) 0.0414(5) 0.0256(4) -0.0071(3) -0.0028(3) 0.0028(4)
Fe2 0.0214(4) 0.0247(4) 0.0256(4) -0.0053(3) 0.0031(3) 0.0012(3)
P1 0.0221(6) 0.0187(6) 0.0268(6) -0.0026(5) 0.0042(5) 0.0036(5)
O1 0.048(3) 0.042(3) 0.098(4) -0.003(3) -0.026(3) 0.001(2)
O2 0.088(4) 0.073(4) 0.031(3) -0.001(2) -0.008(2) 0.018(3)
O3 0.054(3) 0.069(3) 0.064(3) 0.009(3) 0.014(2) 0.028(3)
O4 0.038(2) 0.036(2) 0.041(2) 0.0017(17) 0.0148(18) 0.0136(18)
O5 0.042(2) 0.027(2) 0.075(3) 0.005(2) -0.002(2) 0.0041(19)
C1 0.038(3) 0.047(4) 0.052(4) -0.011(3) -0.017(3) 0.010(3)
C2 0.051(4) 0.055(4) 0.031(3) -0.009(3) -0.006(3) 0.007(3)
C3 0.042(3) 0.039(3) 0.033(3) 0.001(2) -0.003(2) 0.002(3)
C4 0.029(3) 0.020(2) 0.029(3) 0.0031(19) 0.001(2) 0.004(2)
C5 0.024(3) 0.028(3) 0.046(3) -0.008(2) 0.000(2) 0.008(2)
S1 0.0229(8) 0.0237(8) 0.0224(7) -0.0004(5) 0.0040(5) 0.0078(6)
S2 0.0336(8) 0.0250(9) 0.0281(8) 0.0006(6) 0.0086(6) 0.0084(6)
C6 0.0306(16) 0.0294(16) 0.0299(16) 0.0048(10) 0.0036(10) 0.0110(10)
C7 0.0423(18) 0.0417(19) 0.0431(19) 0.0053(10) 0.0066(10) 0.0156(11)
C8 0.056(2) 0.056(2) 0.055(2) 0.0071(11) 0.0067(11) 0.0204(12)
C9 0.065(3) 0.065(3) 0.064(3) 0.0085(11) 0.0088(11) 0.0235(13)
S2' 0.030(2) 0.034(2) 0.030(2) 0.0028(11) 0.0033(10) 0.0107(12)
S1' 0.041(3) 0.043(3) 0.040(3) 0.0028(11) 0.0067(11) 0.0125(13)
C6' 0.047(3) 0.047(3) 0.047(3) 0.0059(11) 0.0049(11) 0.0169(14)
C7' 0.041(3) 0.041(3) 0.040(3) 0.0053(11) 0.0042(11) 0.0148(14)
C8' 0.046(4) 0.046(4) 0.046(4) 0.0060(12) 0.0045(11) 0.0167(17)
C9' 0.070(7) 0.070(7) 0.070(7) 0.0094(14) 0.0070(13) 0.026(3)
C10 0.027(2) 0.024(2) 0.027(2) 0.0043(19) 0.0041(19) 0.012(2)
C11 0.034(3) 0.027(3) 0.039(3) 0.009(2) 0.003(2) 0.007(2)
C12 0.038(3) 0.041(3) 0.045(3) 0.023(3) 0.009(3) 0.014(3)
C13 0.041(3) 0.056(4) 0.030(3) 0.018(3) 0.010(2) 0.029(3)
C14 0.045(3) 0.039(3) 0.028(3) 0.003(2) 0.004(2) 0.026(3)
C15 0.032(3) 0.028(3) 0.028(3) 0.002(2) 0.006(2) 0.012(2)
C16 0.023(2) 0.020(2) 0.021(2) -0.0030(18) -0.0014(18) 0.0020(19)
C17 0.029(3) 0.028(3) 0.036(3) 0.002(2) 0.007(2) 0.010(2)
C18 0.023(3) 0.036(3) 0.049(3) 0.010(3) 0.009(2) 0.005(2)
C19 0.031(3) 0.028(3) 0.043(3) 0.008(2) 0.000(2) 0.002(2)
C20 0.033(3) 0.023(2) 0.034(3) 0.003(2) -0.004(2) 0.010(2)
C21 0.020(2) 0.027(2) 0.024(2) -0.0014(19) -0.0017(18) 0.0056(19)
C22 0.027(3) 0.017(2) 0.043(3) 0.001(2) 0.008(2) 0.006(2)
C23 0.043(3) 0.024(3) 0.043(3) 0.006(2) 0.017(2) 0.013(2)
C24 0.049(4) 0.028(3) 0.058(4) 0.005(3) 0.026(3) 0.014(3)
C25 0.033(3) 0.025(3) 0.085(5) 0.005(3) 0.019(3) 0.013(2)
C26 0.035(3) 0.035(3) 0.072(4) 0.000(3) -0.002(3) 0.017(3)
C27 0.033(3) 0.032(3) 0.056(4) -0.008(3) 0.001(3) 0.013(2)

loop_
_atom_type_symbol
_atom_type_description
_atom_type_scat_dispersion_real
_atom_type_scat_dispersion_imag
_atom_type_scat_source
C C 0.0033 0.0016 'International Tables Vol C Tables 4.2.6.8 and 6.1.1.4'
H H 0.0000 0.0000 'International Tables Vol C Tables 4.2.6.8 and 6.1.1.4'
O O 0.0106 0.0060 'International Tables Vol C Tables 4.2.6.8 and 6.1.1.4'
P P 0.1023 0.0942 'International Tables Vol C Tables 4.2.6.8 and 6.1.1.4'
S S 0.1246 0.1234 'International Tables Vol C Tables 4.2.6.8 and 6.1.1.4'
Fe Fe 0.3463 0.8444 'International Tables Vol C Tables 4.2.6.8 and 6.1.1.4'

loop_
_geom_angle_atom_site_label_1
_geom_angle_atom_site_label_2
_geom_angle_atom_site_label_3
_geom_angle
C1 Fe1 C3 92.5(3)
C1 Fe1 C2 102.3(3)
C3 Fe1 C2 98.2(3)
C1 Fe1 S2' 150.8(3)
C3 Fe1 S2' 99.6(3)
C2 Fe1 S2' 102.1(3)
C1 Fe1 S2 91.1(2)
C3 Fe1 S2 158.2(2)
C2 Fe1 S2 102.1(2)
S2' Fe1 S2 68.2(3)
C1 Fe1 S1 155.5(2)
C3 Fe1 S1 87.6(2)
C2 Fe1 S1 101.9(2)
S2' Fe1 S1 12.2(2)
S2 Fe1 S1 80.31(8)
C1 Fe1 S1' 81.5(3)
C3 Fe1 S1' 152.5(3)
C2 Fe1 S1' 109.3(3)
S2' Fe1 S1' 75.5(3)
S2 Fe1 S1' 11.0(2)
S1 Fe1 S1' 87.1(2)
C1 Fe1 Fe2 98.8(2)
C3 Fe1 Fe2 101.83(19)
C2 Fe1 Fe2 150.1(2)
S2' Fe1 Fe2 52.88(19)
S2 Fe1 Fe2 56.34(6)
S1 Fe1 Fe2 57.42(6)
S1' Fe1 Fe2 53.35(18)
C5 Fe2 C4 91.6(2)
C5 Fe2 S2' 156.3(3)
C4 Fe2 S2' 99.9(3)
C5 Fe2 S1' 79.7(4)
C4 Fe2 S1' 157.9(3)
S2' Fe2 S1' 82.0(3)
C5 Fe2 P1 98.68(18)
C4 Fe2 P1 93.82(17)
S2' Fe2 P1 101.2(2)
S1' Fe2 P1 107.5(2)
C5 Fe2 S2 91.98(19)
C4 Fe2 S2 156.47(18)
S2' Fe2 S2 69.4(3)
S1' Fe2 S2 12.6(3)
P1 Fe2 S2 108.60(7)
C5 Fe2 S1 156.40(19)
C4 Fe2 S1 88.76(17)
S2' Fe2 S1 11.5(3)
S1' Fe2 S1 91.3(3)
P1 Fe2 S1 104.84(6)
S2 Fe2 S1 78.88(8)
C5 Fe2 Fe1 101.08(18)
C4 Fe2 Fe1 101.14(17)
S2' Fe2 Fe1 56.47(19)
S1' Fe2 Fe1 61.4(2)
P1 Fe2 Fe1 154.76(5)
S2 Fe2 Fe1 55.36(6)
S1 Fe2 Fe1 55.84(5)
C16 P1 C10 104.7(2)
C16 P1 C22 102.8(2)
C10 P1 C22 101.3(2)
C16 P1 Fe2 113.45(16)
C10 P1 Fe2 112.39(16)
C22 P1 Fe2 120.43(17)
O1 C1 Fe1 177.7(7)
O2 C2 Fe1 179.2(7)
O3 C3 Fe1 178.5(6)
O4 C4 Fe2 178.2(5)
O5 C5 Fe2 176.3(5)
C6 S1 Fe1 101.9(2)
C6 S1 Fe2 105.1(2)
Fe1 S1 Fe2 66.75(6)
C7 S2 Fe1 106.9(3)
C7 S2 Fe2 104.3(2)
Fe1 S2 Fe2 68.30(6)
C7 C6 S1 112.6(4)
C7 C6 H6A 109.1
S1 C6 H6A 109.1
C7 C6 H6B 109.1
S1 C6 H6B 109.1
H6A C6 H6B 107.8
C8 C7 C6 115.2(6)
C8 C7 S2 108.9(5)
C6 C7 S2 110.5(5)
C8 C7 H7A 107.3
C6 C7 H7A 107.3
S2 C7 H7A 107.3
C7 C8 C9 110.5(7)
C7 C8 H8A 109.6
C9 C8 H8A 109.6
C7 C8 H8B 109.6
C9 C8 H8B 109.6
H8A C8 H8B 108.1
C8 C9 H9A 109.5
C8 C9 H9B 109.5
H9A C9 H9B 109.5
C8 C9 H9C 109.5
H9A C9 H9C 109.5
H9B C9 H9C 109.5
C7' S2' Fe2 104.4(8)
C7' S2' Fe1 108.1(9)
Fe2 S2' Fe1 70.6(2)
C6' S1' Fe2 107.3(9)
C6' S1' Fe1 102.3(10)
Fe2 S1' Fe1 65.25(19)
C7' C6' S1' 108.3(15)
C7' C6' H6'A 110.0
S1' C6' H6'A 110.0
C7' C6' H6'B 110.0
S1' C6' H6'B 110.0
H6'A C6' H6'B 108.4
C8' C7' C6' 106.7(19)
C8' C7' S2' 111.0(15)
C6' C7' S2' 113.2(15)
C8' C7' H7'A 108.6
C6' C7' H7'A 108.6
S2' C7' H7'A 108.6
C7' C8' C9' 113(2)
C7' C8' H8'A 109.1
C9' C8' H8'A 109.1
C7' C8' H8'B 109.1
C9' C8' H8'B 109.1
H8'A C8' H8'B 107.8
C8' C9' H9'A 109.5
C8' C9' H9'B 109.5
H9'A C9' H9'B 109.5
C8' C9' H9'C 109.5
H9'A C9' H9'C 109.5
H9'B C9' H9'C 109.5
C15 C10 C11 118.8(5)
C15 C10 P1 123.4(4)
C11 C10 P1 117.8(4)
C12 C11 C10 121.0(5)
C12 C11 H11A 119.5
C10 C11 H11A 119.5
C13 C12 C11 119.9(5)
C13 C12 H12A 120.1
C11 C12 H12A 120.1
C12 C13 C14 119.8(5)
C12 C13 H13A 120.1
C14 C13 H13A 120.1
C13 C14 C15 120.2(5)
C13 C14 H14A 119.9
C15 C14 H14A 119.9
C10 C15 C14 120.3(5)
C10 C15 H15A 119.8
C14 C15 H15A 119.8
C17 C16 C21 119.0(4)
C17 C16 P1 122.2(4)
C21 C16 P1 118.5(4)
C16 C17 C18 120.5(5)
C16 C17 H17A 119.7
C18 C17 H17A 119.7
C19 C18 C17 120.4(5)
C19 C18 H18A 119.8
C17 C18 H18A 119.8
C18 C19 C20 119.6(5)
C18 C19 H19A 120.2
C20 C19 H19A 120.2
C21 C20 C19 120.2(5)
C21 C20 H20A 119.9
C19 C20 H20A 119.9
C20 C21 C16 120.2(5)
C20 C21 H21A 119.9
C16 C21 H21A 119.9
C27 C22 C23 119.5(5)
C27 C22 P1 120.0(4)
C23 C22 P1 120.4(4)
C22 C23 C24 120.0(6)
C22 C23 H23A 120.0
C24 C23 H23A 120.0
C25 C24 C23 120.6(6)
C25 C24 H24A 119.7
C23 C24 H24A 119.7
C24 C25 C26 119.9(5)
C24 C25 H25A 120.0
C26 C25 H25A 120.0
C25 C26 C27 120.2(6)
C25 C26 H26A 119.9
C27 C26 H26A 119.9
C22 C27 C26 119.8(6)
C22 C27 H27A 120.1
C26 C27 H27A 120.1

loop_
_geom_bond_atom_site_label_1
_geom_bond_atom_site_label_2
_geom_bond_distance
Fe1 C1 1.796(7)
Fe1 C3 1.797(7)
Fe1 C2 1.802(7)
Fe1 S2' 2.220(7)
Fe1 S2 2.225(2)
Fe1 S1 2.2629(19)
Fe1 S1' 2.429(8)
Fe1 Fe2 2.5126(11)
Fe2 C5 1.768(6)
Fe2 C4 1.778(5)
Fe2 S2' 2.124(7)
Fe2 S1' 2.220(7)
Fe2 P1 2.2447(15)
Fe2 S2 2.2510(19)
Fe2 S1 2.304(2)
P1 C16 1.829(5)
P1 C10 1.833(5)
P1 C22 1.842(5)
O1 C1 1.147(8)
O2 C2 1.153(8)
O3 C3 1.132(8)
O4 C4 1.141(6)
O5 C5 1.158(7)
S1 C6 1.836(6)
S2 C7 1.828(7)
C6 C7 1.531(7)
C6 H6A 0.9900
C6 H6B 0.9900
C7 C8 1.517(8)
C7 H7A 1.0000
C8 C9 1.544(9)
C8 H8A 0.9900
C8 H8B 0.9900
C9 H9A 0.9800
C9 H9B 0.9800
C9 H9C 0.9800
S2' C7' 1.818(10)
S1' C6' 1.819(10)
C6' C7' 1.545(11)
C6' H6'A 0.9900
C6' H6'B 0.9900
C7' C8' 1.531(11)
C7' H7'A 1.0000
C8' C9' 1.546(11)
C8' H8'A 0.9900
C8' H8'B 0.9900
C9' H9'A 0.9800
C9' H9'B 0.9800
C9' H9'C 0.9800
C10 C15 1.391(7)
C10 C11 1.391(7)
C11 C12 1.389(8)
C11 H11A 0.9500
C12 C13 1.383(9)
C12 H12A 0.9500
C13 C14 1.389(8)
C13 H13A 0.9500
C14 C15 1.392(7)
C14 H14A 0.9500
C15 H15A 0.9500
C16 C17 1.385(7)
C16 C21 1.404(7)
C17 C18 1.389(8)
C17 H17A 0.9500
C18 C19 1.379(8)
C18 H18A 0.9500
C19 C20 1.394(8)
C19 H19A 0.9500
C20 C21 1.383(7)
C20 H20A 0.9500
C21 H21A 0.9500
C22 C27 1.389(8)
C22 C23 1.391(8)
C23 C24 1.392(8)
C23 H23A 0.9500
C24 C25 1.366(10)
C24 H24A 0.9500
C25 C26 1.389(10)
C25 H25A 0.9500
C26 C27 1.393(8)
C26 H26A 0.9500
C27 H27A 0.9500

loop_
_geom_torsion_atom_site_label_1
_geom_torsion_atom_site_label_2
_geom_torsion_atom_site_label_3
_geom_torsion_atom_site_label_4
_geom_torsion
C1 Fe1 Fe2 C5 0.8(3)
C3 Fe1 Fe2 C5 95.2(3)
C2 Fe1 Fe2 C5 -133.8(5)
S2' Fe1 Fe2 C5 -171.6(4)
S2 Fe1 Fe2 C5 -84.69(19)
S1 Fe1 Fe2 C5 174.61(19)
S1' Fe1 Fe2 C5 -71.7(4)
C1 Fe1 Fe2 C4 -93.1(3)
C3 Fe1 Fe2 C4 1.4(2)
C2 Fe1 Fe2 C4 132.4(5)
S2' Fe1 Fe2 C4 94.6(4)
S2 Fe1 Fe2 C4 -178.53(18)
S1 Fe1 Fe2 C4 80.78(18)
S1' Fe1 Fe2 C4 -165.6(4)
C1 Fe1 Fe2 S2' 172.3(4)
C3 Fe1 Fe2 S2' -93.2(4)
C2 Fe1 Fe2 S2' 37.8(6)
S2 Fe1 Fe2 S2' 86.9(3)
S1 Fe1 Fe2 S2' -13.8(3)
S1' Fe1 Fe2 S2' 99.8(4)
C1 Fe1 Fe2 S1' 72.5(4)
C3 Fe1 Fe2 S1' 167.0(4)
C2 Fe1 Fe2 S1' -62.0(6)
S2' Fe1 Fe2 S1' -99.8(4)
S2 Fe1 Fe2 S1' -13.0(3)
S1 Fe1 Fe2 S1' -113.7(3)
C1 Fe1 Fe2 P1 141.7(3)
C3 Fe1 Fe2 P1 -123.9(2)
C2 Fe1 Fe2 P1 7.2(5)
S2' Fe1 Fe2 P1 -30.7(4)
S2 Fe1 Fe2 P1 56.22(14)
S1 Fe1 Fe2 P1 -44.48(13)
S1' Fe1 Fe2 P1 69.2(4)
C1 Fe1 Fe2 S2 85.5(2)
C3 Fe1 Fe2 S2 179.9(2)
C2 Fe1 Fe2 S2 -49.1(5)
S2' Fe1 Fe2 S2 -86.9(3)
S1 Fe1 Fe2 S2 -100.70(10)
S1' Fe1 Fe2 S2 13.0(3)
C1 Fe1 Fe2 S1 -173.8(2)
C3 Fe1 Fe2 S1 -79.4(2)
C2 Fe1 Fe2 S1 51.6(5)
S2' Fe1 Fe2 S1 13.8(3)
S2 Fe1 Fe2 S1 100.70(10)
S1' Fe1 Fe2 S1 113.7(3)
C5 Fe2 P1 C16 175.7(2)
C4 Fe2 P1 C16 -92.1(2)
S2' Fe2 P1 C16 8.8(3)
S1' Fe2 P1 C16 93.8(4)
S2 Fe2 P1 C16 80.66(19)
S1 Fe2 P1 C16 -2.38(18)
Fe1 Fe2 P1 C16 34.5(2)
C5 Fe2 P1 C10 -65.8(2)
C4 Fe2 P1 C10 26.4(2)
S2' Fe2 P1 C10 127.3(3)
S1' Fe2 P1 C10 -147.7(4)
S2 Fe2 P1 C10 -160.83(18)
S1 Fe2 P1 C10 116.13(18)
Fe1 Fe2 P1 C10 152.99(18)
C5 Fe2 P1 C22 53.5(3)
C4 Fe2 P1 C22 145.6(2)
S2' Fe2 P1 C22 -113.5(4)
S1' Fe2 P1 C22 -28.4(4)
S2 Fe2 P1 C22 -41.6(2)
S1 Fe2 P1 C22 -124.6(2)
Fe1 Fe2 P1 C22 -87.8(2)
C3 Fe1 C1 O1 -53(15)
C2 Fe1 C1 O1 -152(15)
S2' Fe1 C1 O1 62(15)
S2 Fe1 C1 O1 106(15)
S1 Fe1 C1 O1 37(16)
S1' Fe1 C1 O1 100(15)
Fe2 Fe1 C1 O1 49(15)
C1 Fe1 C2 O2 179(100)
C3 Fe1 C2 O2 85(55)
S2' Fe1 C2 O2 -17(55)
S2 Fe1 C2 O2 -87(55)
S1 Fe1 C2 O2 -5(55)
S1' Fe1 C2 O2 -96(55)
Fe2 Fe1 C2 O2 -47(55)
C1 Fe1 C3 O3 -171(100)
C2 Fe1 C3 O3 -68(21)
S2' Fe1 C3 O3 36(21)
S2 Fe1 C3 O3 90(21)
S1 Fe1 C3 O3 34(21)
S1' Fe1 C3 O3 113(21)
Fe2 Fe1 C3 O3 90(21)
C5 Fe2 C4 O4 -54(15)
S2' Fe2 C4 O4 106(15)
S1' Fe2 C4 O4 12(15)
P1 Fe2 C4 O4 -152(15)
S2 Fe2 C4 O4 45(15)
S1 Fe2 C4 O4 103(15)
Fe1 Fe2 C4 O4 48(15)
C4 Fe2 C5 O5 82(8)
S2' Fe2 C5 O5 -37(8)
S1' Fe2 C5 O5 -77(8)
P1 Fe2 C5 O5 176(8)
S2 Fe2 C5 O5 -74(8)
S1 Fe2 C5 O5 -8(8)
Fe1 Fe2 C5 O5 -19(8)
C1 Fe1 S1 C6 116.4(6)
C3 Fe1 S1 C6 -152.8(3)
C2 Fe1 S1 C6 -54.9(3)
S2' Fe1 S1 C6 37.2(10)
S2 Fe1 S1 C6 45.5(2)
S1' Fe1 S1 C6 54.2(3)
Fe2 Fe1 S1 C6 101.5(2)
C1 Fe1 S1 Fe2 14.8(6)
C3 Fe1 S1 Fe2 105.7(2)
C2 Fe1 S1 Fe2 -156.5(2)
S2' Fe1 S1 Fe2 -64.3(10)
S2 Fe1 S1 Fe2 -56.07(7)
S1' Fe1 S1 Fe2 -47.4(2)
C5 Fe2 S1 C6 -109.9(5)
C4 Fe2 S1 C6 159.0(3)
S2' Fe2 S1 C6 -7.3(10)
S1' Fe2 S1 C6 -43.1(3)
P1 Fe2 S1 C6 65.4(2)
S2 Fe2 S1 C6 -41.2(2)
Fe1 Fe2 S1 C6 -96.6(2)
C5 Fe2 S1 Fe1 -13.3(5)
C4 Fe2 S1 Fe1 -104.38(17)
S2' Fe2 S1 Fe1 89.3(11)
S1' Fe2 S1 Fe1 53.5(2)
P1 Fe2 S1 Fe1 161.99(6)
S2 Fe2 S1 Fe1 55.48(7)
C1 Fe1 S2 C7 161.2(3)
C3 Fe1 S2 C7 -99.2(6)
C2 Fe1 S2 C7 58.3(3)
S2' Fe1 S2 C7 -40.0(3)
S1 Fe1 S2 C7 -41.9(3)
S1' Fe1 S2 C7 -169.6(11)
Fe2 Fe1 S2 C7 -99.0(3)
C1 Fe1 S2 Fe2 -99.8(2)
C3 Fe1 S2 Fe2 -0.2(6)
C2 Fe1 S2 Fe2 157.4(2)
S2' Fe1 S2 Fe2 59.0(2)
S1 Fe1 S2 Fe2 57.14(6)
S1' Fe1 S2 Fe2 -70.6(11)
C5 Fe2 S2 C7 -155.1(3)
C4 Fe2 S2 C7 106.4(5)
S2' Fe2 S2 C7 40.0(4)
S1' Fe2 S2 C7 -142.1(12)
P1 Fe2 S2 C7 -55.2(3)
S1 Fe2 S2 C7 46.8(3)
Fe1 Fe2 S2 C7 102.8(3)
C5 Fe2 S2 Fe1 102.11(18)
C4 Fe2 S2 Fe1 3.6(4)
S2' Fe2 S2 Fe1 -62.8(2)
S1' Fe2 S2 Fe1 115.1(11)
P1 Fe2 S2 Fe1 -158.04(6)
S1 Fe2 S2 Fe1 -55.95(6)
Fe1 S1 C6 C7 -42.9(5)
Fe2 S1 C6 C7 25.9(5)
S1 C6 C7 C8 134.9(6)
S1 C6 C7 S2 11.0(7)
Fe1 S2 C7 C8 -100.8(6)
Fe2 S2 C7 C8 -172.1(5)
Fe1 S2 C7 C6 26.6(5)
Fe2 S2 C7 C6 -44.6(5)
C6 C7 C8 C9 67.4(9)
S2 C7 C8 C9 -167.9(6)
C5 Fe2 S2' C7' -83.5(12)
C4 Fe2 S2' C7' 158.7(9)
S1' Fe2 S2' C7' -43.6(9)
P1 Fe2 S2' C7' 62.7(9)
S2 Fe2 S2' C7' -43.2(9)
S1 Fe2 S2' C7' 172.5(16)
Fe1 Fe2 S2' C7' -104.5(10)
C5 Fe2 S2' Fe1 21.0(9)
C4 Fe2 S2' Fe1 -96.9(3)
S1' Fe2 S2' Fe1 60.9(3)
P1 Fe2 S2' Fe1 167.20(15)
S2 Fe2 S2' Fe1 61.34(17)
S1 Fe2 S2' Fe1 -83.0(10)
C1 Fe1 S2' C7' 83.6(11)
C3 Fe1 S2' C7' -163.1(8)
C2 Fe1 S2' C7' -62.5(8)
S2 Fe1 S2' C7' 35.8(8)
S1 Fe1 S2' C7' -153.0(15)
S1' Fe1 S2' C7' 44.6(8)
Fe2 Fe1 S2' C7' 99.3(8)
C1 Fe1 S2' Fe2 -15.7(9)
C3 Fe1 S2' Fe2 97.6(3)
C2 Fe1 S2' Fe2 -161.8(3)
S2 Fe1 S2' Fe2 -63.49(18)
S1 Fe1 S2' Fe2 107.7(11)
S1' Fe1 S2' Fe2 -54.7(2)
C5 Fe2 S1' C6' -155.3(11)
C4 Fe2 S1' C6' 136.6(13)
S2' Fe2 S1' C6' 39.9(11)
P1 Fe2 S1' C6' -59.4(11)
S2 Fe2 S1' C6' 37.9(14)
S1 Fe2 S1' C6' 46.6(11)
Fe1 Fe2 S1' C6' 95.9(11)
C5 Fe2 S1' Fe1 108.7(2)
C4 Fe2 S1' Fe1 40.6(10)
S2' Fe2 S1' Fe1 -56.0(2)
P1 Fe2 S1' Fe1 -155.30(9)
S2 Fe2 S1' Fe1 -58.1(10)
S1 Fe2 S1' Fe1 -49.29(16)
C1 Fe1 S1' C6' 148.8(10)
C3 Fe1 S1' C6' -132.2(11)
C2 Fe1 S1' C6' 48.7(10)
S2' Fe1 S1' C6' -49.3(10)
S2 Fe1 S1' C6' -1.6(12)
S1 Fe1 S1' C6' -52.9(10)
Fe2 Fe1 S1' C6' -103.5(10)
C1 Fe1 S1' Fe2 -107.7(3)
C3 Fe1 S1' Fe2 -28.6(8)
C2 Fe1 S1' Fe2 152.2(3)
S2' Fe1 S1' Fe2 54.3(2)
S2 Fe1 S1' Fe2 101.9(11)
S1 Fe1 S1' Fe2 50.6(2)
Fe2 S1' C6' C7' -24(2)
Fe1 S1' C6' C7' 44(2)
S1' C6' C7' C8' -132.9(18)
S1' C6' C7' S2' -11(2)
Fe2 S2' C7' C8' 162.0(18)
Fe1 S2' C7' C8' 88.1(19)
Fe2 S2' C7' C6' 42(2)
Fe1 S2' C7' C6' -32(2)
C6' C7' C8' C9' -63(3)
S2' C7' C8' C9' 173(2)
C16 P1 C10 C15 -2.1(5)
C22 P1 C10 C15 104.5(4)
Fe2 P1 C10 C15 -125.7(4)
C16 P1 C10 C11 177.7(4)
C22 P1 C10 C11 -75.7(4)
Fe2 P1 C10 C11 54.2(4)
C15 C10 C11 C12 0.4(8)
P1 C10 C11 C12 -179.4(4)
C10 C11 C12 C13 0.6(8)
C11 C12 C13 C14 -0.9(8)
C12 C13 C14 C15 0.2(8)
C11 C10 C15 C14 -1.2(7)
P1 C10 C15 C14 178.7(4)
C13 C14 C15 C10 0.9(8)
C10 P1 C16 C17 119.6(4)
C22 P1 C16 C17 14.1(5)
Fe2 P1 C16 C17 -117.5(4)
C10 P1 C16 C21 -66.0(4)
C22 P1 C16 C21 -171.5(4)
Fe2 P1 C16 C21 56.8(4)
C21 C16 C17 C18 -0.5(8)
P1 C16 C17 C18 173.8(4)
C16 C17 C18 C19 0.1(9)
C17 C18 C19 C20 0.9(9)
C18 C19 C20 C21 -1.5(8)
C19 C20 C21 C16 1.1(7)
C17 C16 C21 C20 -0.1(7)
P1 C16 C21 C20 -174.6(4)
C16 P1 C22 C27 75.0(5)
C10 P1 C22 C27 -33.0(5)
Fe2 P1 C22 C27 -157.7(4)
C16 P1 C22 C23 -100.6(4)
C10 P1 C22 C23 151.4(4)
Fe2 P1 C22 C23 26.8(5)
C27 C22 C23 C24 -0.6(8)
P1 C22 C23 C24 175.0(4)
C22 C23 C24 C25 0.2(8)
C23 C24 C25 C26 0.2(9)
C24 C25 C26 C27 -0.3(9)
C23 C22 C27 C26 0.5(8)
P1 C22 C27 C26 -175.1(5)
C25 C26 C27 C22 -0.1(9)
